data_7023284
loop_
_publ_author_name
'Liu, Pei-Hsin'
'Chuang, Fu-Jung'
'Tu, Cheng-Yi'
'Hu, Ching-Han'
'Lin, Tzu-Wei'
'Wang, Yu-Tang'
'Lin, Chia-Her'
'Datta, Amitabha'
'Huang, Jui-Hsien'

_publ_section_title
;
 Aluminum complexes incorporating symmetrical and asymmetrical tridentate
 pincer type pyrrolyl ligands: synthesis, characterization and reactivity
 study.
;
_journal_issue 37
_journal_name_full 'Dalton transactions (Cambridge, England : 2003)'
_journal_page_first 13754
_journal_page_last 13764
_journal_paper_doi 10.1039/c3dt51133b
_journal_volume 42
_journal_year 2013
_chemical_formula_sum 'C14 H26 Al Cl2 N3'
_chemical_formula_weight 334.26
_chemical_name_systematic
; 
 ? 
;
_space_group_IT_number 9
_symmetry_cell_setting monoclinic
_symmetry_space_group_name_Hall 'C -2yc'
_symmetry_space_group_name_H-M 'C 1 c 1'
_atom_sites_solution_hydrogens geom
_atom_sites_solution_primary direct
_atom_sites_solution_secondary difmap
_audit_creation_method SHELXL-97
_cell_angle_alpha 90.00
_cell_angle_beta 100.6970(10)
_cell_angle_gamma 90.00
_cell_formula_units_Z 8
_cell_length_a 13.7242(4)
_cell_length_b 14.8920(4)
_cell_length_c 17.5053(5)
_cell_measurement_temperature 149(2)
_cell_measurement_theta_max 28.28
_cell_volume 3515.57(17)
_computing_cell_refinement 'SAINT V7.68A (Bruker AXS, 2009)'
_computing_data_collection 'APEX2 (Bruker AXS, 2010)'
_computing_data_reduction 'SAINT V7.68A (Bruker AXS, 2009)'
_computing_molecular_graphics 'SHELXTL (Sheldrick, 2008)'
_computing_publication_material SHELXTL
_computing_structure_refinement 'SHELXL-97 (Sheldrick, 2008)'
_computing_structure_solution 'SHELXS-97 (Sheldrick, 2008)'
_diffrn_ambient_temperature 149(2)
_diffrn_detector_area_resol_mean 8.3333
_diffrn_measured_fraction_theta_full 1.000
_diffrn_measured_fraction_theta_max 1.000
_diffrn_measurement_device_type 'Bruker APEX-II CCD'
_diffrn_measurement_method '\f and \w scans'
_diffrn_radiation_monochromator graphite
_diffrn_radiation_source 'fine-focus sealed tube'
_diffrn_radiation_type MoK\a
_diffrn_radiation_wavelength 0.71073
_diffrn_reflns_av_R_equivalents 0.0222
_diffrn_reflns_av_sigmaI/netI 0.0298
_diffrn_reflns_limit_h_max 17
_diffrn_reflns_limit_h_min -18
_diffrn_reflns_limit_k_max 19
_diffrn_reflns_limit_k_min -16
_diffrn_reflns_limit_l_max 23
_diffrn_reflns_limit_l_min -23
_diffrn_reflns_number 20383
_diffrn_reflns_theta_full 28.28
_diffrn_reflns_theta_max 28.28
_diffrn_reflns_theta_min 2.04
_exptl_absorpt_coefficient_mu 0.414
_exptl_absorpt_correction_T_max 0.883
_exptl_absorpt_correction_T_min 0.840
_exptl_absorpt_correction_type multi-scan
_exptl_absorpt_process_details 'SADABS V2008/1 (Bruker AXS, 2008)'
_exptl_crystal_colour colourless
_exptl_crystal_density_diffrn 1.263
_exptl_crystal_density_method 'not measured'
_exptl_crystal_description columnar
_exptl_crystal_F_000 1424
_exptl_crystal_size_max 0.45
_exptl_crystal_size_mid 0.35
_exptl_crystal_size_min 0.30
_refine_diff_density_max 0.249
_refine_diff_density_min -0.163
_refine_diff_density_rms 0.038
_refine_ls_abs_structure_details 'Flack H D (1983), Acta Cryst. A39, 876-881'
_refine_ls_abs_structure_Flack 0.09(3)
_refine_ls_extinction_method none
_refine_ls_goodness_of_fit_ref 1.030
_refine_ls_hydrogen_treatment constr
_refine_ls_matrix_type full
_refine_ls_number_parameters 373
_refine_ls_number_reflns 8321
_refine_ls_number_restraints 2
_refine_ls_restrained_S_all 1.029
_refine_ls_R_factor_all 0.0303
_refine_ls_R_factor_gt 0.0267
_refine_ls_shift/su_max 0.001
_refine_ls_shift/su_mean 0.000
_refine_ls_structure_factor_coef Fsqd
_refine_ls_weighting_details 'calc w=1/[\s^2^(Fo^2^)+(0.0376P)^2^+0.4802P] where P=(Fo^2^+2Fc^2^)/3'
_refine_ls_weighting_scheme calc
_refine_ls_wR_factor_gt 0.0656
_refine_ls_wR_factor_ref 0.0674
_reflns_number_gt 7758
_reflns_number_total 8321
_reflns_threshold_expression >2sigma(I)
_cod_data_source_file c3dt51133b.txt
_cod_data_source_block pei76_0m
_cod_original_sg_symbol_H-M 'C c'
_cod_database_code 7023284

loop_
_symmetry_equiv_pos_as_xyz
'x, y, z'
'x, -y, z+1/2'
'x+1/2, y+1/2, z'
'x+1/2, -y+1/2, z+1/2'

loop_
_atom_site_label
_atom_site_type_symbol
_atom_site_fract_x
_atom_site_fract_y
_atom_site_fract_z
_atom_site_U_iso_or_equiv
_atom_site_adp_type
_atom_site_occupancy
_atom_site_symmetry_multiplicity
_atom_site_calc_flag
_atom_site_refinement_flags
Al1 Al 0.55465(3) 0.84216(3) 0.85942(3) 0.02073(10) Uani 1 1 d .
Al2 Al 0.05751(4) 0.89953(3) 0.85050(3) 0.02199(11) Uani 1 1 d .
C1 C -0.04349(15) 0.94392(12) 0.63083(11) 0.0316(4) Uani 1 1 d .
H1A H 0.0094 0.9764 0.6119 0.047 Uiso 1 1 calc R
H1B H -0.0987 0.9334 0.5875 0.047 Uiso 1 1 calc R
H1C H -0.0180 0.8862 0.6529 0.047 Uiso 1 1 calc R
C2 C -0.11155(15) 1.09245(13) 0.66050(11) 0.0348(4) Uani 1 1 d .
H2A H -0.1281 1.1305 0.7020 0.052 Uiso 1 1 calc R
H2B H -0.1698 1.0864 0.6190 0.052 Uiso 1 1 calc R
H2C H -0.0572 1.1199 0.6395 0.052 Uiso 1 1 calc R
C3 C -0.16735(13) 0.95385(13) 0.71983(11) 0.0326(4) Uani 1 1 d .
H3A H -0.2230 0.9497 0.6759 0.049 Uiso 1 1 calc R
H3B H -0.1874 0.9891 0.7616 0.049 Uiso 1 1 calc R
H3C H -0.1479 0.8934 0.7390 0.049 Uiso 1 1 calc R
C4 C -0.07965(13) 0.99963(11) 0.69335(9) 0.0248(3) Uani 1 1 d .
C5 C 0.08778(14) 1.06342(12) 0.74982(11) 0.0289(4) Uani 1 1 d .
H5A H 0.1036 1.0474 0.6986 0.035 Uiso 1 1 calc R
H5B H 0.0709 1.1281 0.7493 0.035 Uiso 1 1 calc R
C6 C 0.17472(13) 1.04470(10) 0.81258(9) 0.0245(3) Uani 1 1 d .
C7 C 0.26666(13) 1.08321(11) 0.83713(11) 0.0294(4) Uani 1 1 d .
H7 H 0.2902 1.1376 0.8187 0.035 Uiso 1 1 calc R
C8 C 0.31949(13) 1.02544(12) 0.89550(11) 0.0296(4) Uani 1 1 d .
H8 H 0.3853 1.0337 0.9231 0.036 Uiso 1 1 calc R
C9 C 0.25694(13) 0.95553(11) 0.90426(10) 0.0260(3) Uani 1 1 d .
C10 C 0.26106(14) 0.87751(12) 0.95802(10) 0.0315(4) Uani 1 1 d .
H10A H 0.2676 0.8990 1.0122 0.038 Uiso 1 1 calc R
H10B H 0.3194 0.8397 0.9545 0.038 Uiso 1 1 calc R
C11 C 0.14451(17) 0.76583(12) 1.00233(10) 0.0351(4) Uani 1 1 d .
C12 C 0.2335(2) 0.70695(16) 1.03637(13) 0.0534(7) Uani 1 1 d .
H12A H 0.2910 0.7452 1.0554 0.080 Uiso 1 1 calc R
H12B H 0.2490 0.6667 0.9960 0.080 Uiso 1 1 calc R
H12C H 0.2175 0.6713 1.0795 0.080 Uiso 1 1 calc R
C13 C 0.11966(18) 0.82633(15) 1.06734(11) 0.0450(5) Uani 1 1 d .
H13A H 0.0676 0.8689 1.0453 0.068 Uiso 1 1 calc R
H13B H 0.1791 0.8594 1.0916 0.068 Uiso 1 1 calc R
H13C H 0.0965 0.7892 1.1066 0.068 Uiso 1 1 calc R
C14 C 0.0568(2) 0.70747(13) 0.96903(13) 0.0474(6) Uani 1 1 d .
H14A H 0.0733 0.6708 0.9267 0.071 Uiso 1 1 calc R
H14B H -0.0004 0.7456 0.9489 0.071 Uiso 1 1 calc R
H14C H 0.0408 0.6682 1.0098 0.071 Uiso 1 1 calc R
C15 C 0.40588(16) 1.05377(13) 0.67869(11) 0.0375(4) Uani 1 1 d .
H15A H 0.3481 1.0201 0.6520 0.056 Uiso 1 1 calc R
H15B H 0.4294 1.0940 0.6417 0.056 Uiso 1 1 calc R
H15C H 0.3872 1.0893 0.7209 0.056 Uiso 1 1 calc R
C16 C 0.57786(15) 1.04113(12) 0.75338(12) 0.0339(4) Uani 1 1 d .
H16A H 0.6019 1.0803 0.7159 0.051 Uiso 1 1 calc R
H16B H 0.6306 0.9994 0.7759 0.051 Uiso 1 1 calc R
H16C H 0.5588 1.0777 0.7948 0.051 Uiso 1 1 calc R
C17 C 0.51612(16) 0.93286(13) 0.64615(11) 0.0363(4) Uani 1 1 d .
H17A H 0.5654 0.8876 0.6676 0.054 Uiso 1 1 calc R
H17B H 0.5439 0.9724 0.6109 0.054 Uiso 1 1 calc R
H17C H 0.4568 0.9030 0.6175 0.054 Uiso 1 1 calc R
C18 C 0.48834(14) 0.98831(11) 0.71231(10) 0.0290(4) Uani 1 1 d .
C19 C 0.36213(13) 0.87685(12) 0.74173(10) 0.0288(4) Uani 1 1 d .
H19A H 0.3038 0.9164 0.7403 0.035 Uiso 1 1 calc R
H19B H 0.3632 0.8564 0.6881 0.035 Uiso 1 1 calc R
C20 C 0.35462(13) 0.79735(11) 0.79294(10) 0.0240(3) Uani 1 1 d .
C21 C 0.28572(12) 0.73260(11) 0.79675(9) 0.0262(3) Uani 1 1 d .
H21 H 0.2209 0.7294 0.7662 0.031 Uiso 1 1 calc R
C22 C 0.32916(13) 0.67020(11) 0.85547(10) 0.0254(3) Uani 1 1 d .
H22 H 0.2992 0.6175 0.8712 0.031 Uiso 1 1 calc R
C23 C 0.42308(12) 0.70185(11) 0.88470(9) 0.0235(3) Uani 1 1 d .
C24 C 0.50397(13) 0.67742(12) 0.95042(10) 0.0282(4) Uani 1 1 d .
H24A H 0.5152 0.6117 0.9511 0.034 Uiso 1 1 calc R
H24B H 0.4857 0.6951 1.0004 0.034 Uiso 1 1 calc R
C25 C 0.67626(12) 0.72375(12) 1.01223(9) 0.0254(3) Uani 1 1 d .
C26 C 0.64422(15) 0.77695(13) 1.07833(10) 0.0341(4) Uani 1 1 d .
H26A H 0.6248 0.8378 1.0603 0.051 Uiso 1 1 calc R
H26B H 0.6995 0.7802 1.1226 0.051 Uiso 1 1 calc R
H26C H 0.5878 0.7469 1.0944 0.051 Uiso 1 1 calc R
C27 C 0.76954(13) 0.76465(13) 0.99126(11) 0.0325(4) Uani 1 1 d .
H27A H 0.7881 0.7311 0.9480 0.049 Uiso 1 1 calc R
H27B H 0.8237 0.7617 1.0364 0.049 Uiso 1 1 calc R
H27C H 0.7568 0.8275 0.9759 0.049 Uiso 1 1 calc R
C28 C 0.69643(14) 0.62582(12) 1.03822(11) 0.0318(4) Uani 1 1 d .
H28A H 0.7532 0.6236 1.0814 0.048 Uiso 1 1 calc R
H28B H 0.7111 0.5903 0.9946 0.048 Uiso 1 1 calc R
H28C H 0.6378 0.6011 1.0553 0.048 Uiso 1 1 calc R
Cl1 Cl 0.66544(3) 0.80796(3) 0.79291(2) 0.02950(9) Uani 1 1 d .
Cl2 Cl 0.58890(3) 0.95137(3) 0.94012(2) 0.03245(10) Uani 1 1 d .
Cl3 Cl 0.02043(3) 0.78371(3) 0.77818(2) 0.02994(9) Uani 1 1 d .
Cl4 Cl -0.05014(3) 0.93346(3) 0.92065(2) 0.03050(9) Uani 1 1 d .
N1 N 0.16935(10) 0.96702(9) 0.85367(8) 0.0230(3) Uani 1 1 d .
N2 N 0.00149(10) 1.00815(9) 0.76522(7) 0.0206(3) Uani 1 1 d .
H2 H -0.0278 1.0472 0.7958 0.031 Uiso 1 1 calc R
N3 N 0.16762(11) 0.82319(9) 0.93604(8) 0.0260(3) Uani 1 1 d .
H3 H 0.1878 0.7797 0.9042 0.039 Uiso 1 1 calc R
N4 N 0.45560(11) 0.92784(9) 0.77308(8) 0.0236(3) Uani 1 1 d .
H4 H 0.4330 0.9696 0.8052 0.035 Uiso 1 1 calc R
N5 N 0.43830(10) 0.77904(9) 0.84641(8) 0.0224(3) Uani 1 1 d .
N6 N 0.59648(10) 0.72584(9) 0.93955(7) 0.0211(3) Uani 1 1 d .
H6 H 0.6223 0.6861 0.9075 0.032 Uiso 1 1 calc R

loop_
_atom_site_aniso_label
_atom_site_aniso_U_11
_atom_site_aniso_U_22
_atom_site_aniso_U_33
_atom_site_aniso_U_23
_atom_site_aniso_U_13
_atom_site_aniso_U_12
Al1 0.0207(2) 0.0191(2) 0.0222(2) -0.00355(18) 0.00354(18) -0.00214(18)
Al2 0.0254(2) 0.0183(2) 0.0238(2) -0.00042(19) 0.00855(19) -0.0006(2)
C1 0.0354(10) 0.0336(9) 0.0260(8) -0.0037(7) 0.0063(7) 0.0039(7)
C2 0.0377(10) 0.0362(10) 0.0307(9) 0.0056(8) 0.0069(8) 0.0131(8)
C3 0.0245(9) 0.0397(10) 0.0332(9) -0.0036(8) 0.0044(7) -0.0002(7)
C4 0.0260(8) 0.0273(8) 0.0204(7) -0.0024(6) 0.0024(6) 0.0035(6)
C5 0.0313(9) 0.0238(8) 0.0316(9) 0.0080(7) 0.0059(7) -0.0039(7)
C6 0.0284(9) 0.0196(7) 0.0270(8) -0.0002(6) 0.0088(7) -0.0018(6)
C7 0.0278(9) 0.0243(8) 0.0386(10) -0.0058(7) 0.0128(8) -0.0026(7)
C8 0.0221(8) 0.0296(9) 0.0375(9) -0.0106(7) 0.0062(7) 0.0001(6)
C9 0.0258(9) 0.0266(8) 0.0256(8) -0.0049(6) 0.0046(7) 0.0041(6)
C10 0.0326(10) 0.0345(9) 0.0249(8) -0.0004(7) -0.0007(7) 0.0077(7)
C11 0.0561(12) 0.0278(9) 0.0252(9) 0.0088(7) 0.0176(8) 0.0129(8)
C12 0.0797(17) 0.0514(13) 0.0336(11) 0.0194(10) 0.0225(11) 0.0359(12)
C13 0.0663(15) 0.0473(12) 0.0261(9) 0.0038(9) 0.0206(10) 0.0168(11)
C14 0.0767(17) 0.0268(10) 0.0444(12) 0.0119(9) 0.0260(12) -0.0005(10)
C15 0.0481(12) 0.0326(10) 0.0317(10) 0.0076(8) 0.0075(9) 0.0096(8)
C16 0.0401(11) 0.0240(8) 0.0382(10) 0.0041(7) 0.0091(8) -0.0020(7)
C17 0.0513(12) 0.0332(9) 0.0271(9) 0.0009(7) 0.0146(9) 0.0053(8)
C18 0.0381(10) 0.0233(8) 0.0273(8) 0.0043(7) 0.0112(7) 0.0039(7)
C19 0.0253(9) 0.0327(9) 0.0255(8) 0.0034(7) -0.0024(7) 0.0014(7)
C20 0.0243(9) 0.0257(8) 0.0210(7) -0.0040(6) 0.0017(6) 0.0028(6)
C21 0.0210(8) 0.0347(9) 0.0222(8) -0.0089(7) 0.0022(6) -0.0010(7)
C22 0.0253(8) 0.0261(8) 0.0259(8) -0.0057(6) 0.0073(7) -0.0053(7)
C23 0.0245(8) 0.0227(8) 0.0232(8) -0.0025(6) 0.0042(6) -0.0025(6)
C24 0.0299(9) 0.0259(8) 0.0275(8) 0.0056(7) 0.0020(7) -0.0071(7)
C25 0.0247(9) 0.0295(9) 0.0202(7) -0.0036(6) -0.0007(6) -0.0009(7)
C26 0.0406(11) 0.0379(10) 0.0233(8) -0.0075(7) 0.0047(7) -0.0014(8)
C27 0.0254(9) 0.0392(10) 0.0302(9) -0.0050(7) -0.0017(7) -0.0036(7)
C28 0.0333(10) 0.0335(9) 0.0266(8) 0.0041(7) 0.0004(7) 0.0046(7)
Cl1 0.0308(2) 0.02503(19) 0.0363(2) 0.00477(16) 0.01552(18) 0.00507(16)
Cl2 0.0387(2) 0.02256(19) 0.0319(2) -0.00874(16) -0.00432(17) 0.00214(17)
Cl3 0.0341(2) 0.01839(17) 0.0359(2) -0.00490(16) 0.00275(17) 0.00063(16)
Cl4 0.0362(2) 0.02642(19) 0.0333(2) 0.00428(17) 0.01800(18) 0.00501(16)
N1 0.0242(7) 0.0196(6) 0.0246(7) 0.0017(5) 0.0034(5) -0.0001(5)
N2 0.0242(7) 0.0184(6) 0.0195(6) 0.0001(5) 0.0050(5) 0.0009(5)
N3 0.0362(8) 0.0220(7) 0.0214(7) 0.0027(5) 0.0100(6) 0.0086(6)
N4 0.0271(7) 0.0230(7) 0.0200(6) -0.0004(5) 0.0029(5) 0.0021(5)
N5 0.0209(7) 0.0225(7) 0.0227(6) 0.0004(5) 0.0008(5) -0.0022(5)
N6 0.0224(7) 0.0217(6) 0.0184(6) -0.0030(5) 0.0018(5) -0.0016(5)

loop_
_atom_type_symbol
_atom_type_description
_atom_type_scat_dispersion_real
_atom_type_scat_dispersion_imag
_atom_type_scat_source
C C 0.0033 0.0016 'International Tables Vol C Tables 4.2.6.8 and 6.1.1.4'
H H 0.0000 0.0000 'International Tables Vol C Tables 4.2.6.8 and 6.1.1.4'
N N 0.0061 0.0033 'International Tables Vol C Tables 4.2.6.8 and 6.1.1.4'
Al Al 0.0645 0.0514 'International Tables Vol C Tables 4.2.6.8 and 6.1.1.4'
Cl Cl 0.1484 0.1585 'International Tables Vol C Tables 4.2.6.8 and 6.1.1.4'

loop_
_geom_angle_atom_site_label_1
_geom_angle_atom_site_label_2
_geom_angle_atom_site_label_3
_geom_angle
N5 Al1 Cl1 120.09(5)
N5 Al1 Cl2 123.37(5)
Cl1 Al1 Cl2 116.54(3)
N5 Al1 N4 78.58(6)
Cl1 Al1 N4 99.92(4)
Cl2 Al1 N4 92.52(4)
N5 Al1 N6 78.27(6)
Cl1 Al1 N6 91.79(4)
Cl2 Al1 N6 100.05(4)
N4 Al1 N6 156.85(5)
N1 Al2 Cl3 124.50(5)
N1 Al2 Cl4 121.07(5)
Cl3 Al2 Cl4 114.42(3)
N1 Al2 N3 78.42(6)
Cl3 Al2 N3 92.48(4)
Cl4 Al2 N3 100.84(4)
N1 Al2 N2 78.78(6)
Cl3 Al2 N2 99.96(4)
Cl4 Al2 N2 91.36(4)
N3 Al2 N2 157.19(6)
N2 C4 C1 110.62(14)
N2 C4 C3 106.43(13)
C1 C4 C3 110.73(15)
N2 C4 C2 110.46(14)
C1 C4 C2 109.26(14)
C3 C4 C2 109.30(15)
C6 C5 N2 108.31(13)
N1 C6 C7 108.80(15)
N1 C6 C5 115.52(14)
C7 C6 C5 135.43(15)
C6 C7 C8 106.63(16)
C9 C8 C7 106.95(16)
N1 C9 C8 108.99(15)
N1 C9 C10 115.66(15)
C8 C9 C10 135.18(17)
C9 C10 N3 109.11(14)
C14 C11 N3 107.02(16)
C14 C11 C12 109.96(18)
N3 C11 C12 110.74(16)
C14 C11 C13 110.63(18)
N3 C11 C13 109.97(15)
C12 C11 C13 108.52(17)
C16 C18 N4 107.00(14)
C16 C18 C15 109.13(15)
N4 C18 C15 110.67(15)
C16 C18 C17 110.14(16)
N4 C18 C17 110.93(14)
C15 C18 C17 108.94(16)
C20 C19 N4 109.21(14)
C21 C20 N5 109.15(15)
C21 C20 C19 135.57(16)
N5 C20 C19 115.10(15)
C20 C21 C22 107.14(15)
C23 C22 C21 106.30(15)
N5 C23 C22 108.86(15)
N5 C23 C24 115.15(14)
C22 C23 C24 135.67(15)
C23 C24 N6 108.15(13)
N6 C25 C27 107.33(13)
N6 C25 C26 111.04(14)
C27 C25 C26 110.31(15)
N6 C25 C28 109.27(13)
C27 C25 C28 109.72(15)
C26 C25 C28 109.15(15)
C9 N1 C6 108.63(14)
C9 N1 Al2 125.77(11)
C6 N1 Al2 125.08(12)
C5 N2 C4 112.09(12)
C5 N2 Al2 109.27(10)
C4 N2 Al2 126.78(10)
C10 N3 C11 113.30(14)
C10 N3 Al2 109.67(10)
C11 N3 Al2 125.94(12)
C19 N4 C18 112.69(13)
C19 N4 Al1 109.21(10)
C18 N4 Al1 126.03(11)
C23 N5 C20 108.55(14)
C23 N5 Al1 125.48(11)
C20 N5 Al1 125.81(11)
C24 N6 C25 112.29(12)
C24 N6 Al1 109.06(10)
C25 N6 Al1 127.11(10)

loop_
_geom_bond_atom_site_label_1
_geom_bond_atom_site_label_2
_geom_bond_distance
Al1 N5 1.8303(15)
Al1 Cl1 2.1411(6)
Al1 Cl2 2.1482(6)
Al1 N4 2.2354(14)
Al1 N6 2.2358(14)
Al2 N1 1.8269(15)
Al2 Cl3 2.1442(6)
Al2 Cl4 2.1493(6)
Al2 N3 2.2312(15)
Al2 N2 2.2384(14)
C1 C4 1.528(2)
C2 C4 1.530(2)
C3 C4 1.528(2)
C4 N2 1.523(2)
C5 C6 1.491(3)
C5 N2 1.507(2)
C6 N1 1.372(2)
C6 C7 1.380(2)
C7 C8 1.427(3)
C8 C9 1.376(3)
C9 N1 1.365(2)
C9 C10 1.490(2)
C10 N3 1.504(2)
C11 C14 1.511(3)
C11 N3 1.521(2)
C11 C12 1.532(3)
C11 C13 1.539(3)
C15 C18 1.526(3)
C16 C18 1.522(3)
C17 C18 1.527(2)
C18 N4 1.524(2)
C19 C20 1.500(2)
C19 N4 1.504(2)
C20 C21 1.361(2)
C20 N5 1.368(2)
C21 C22 1.431(3)
C22 C23 1.379(2)
C23 N5 1.366(2)
C23 C24 1.488(2)
C24 N6 1.503(2)
C25 N6 1.517(2)
C25 C27 1.523(3)
C25 C26 1.533(2)
C25 C28 1.537(2)
